data_7115936
loop_
_publ_author_name
'Peili Zhang'
'Mei Wang'
'Yong Yang'
'Dehua Zheng'
'Kai Han'
'Licheng Sun'

_publ_section_title
;
 Highly efficient molecular nickel catalysts for electrochemical hydrogen
 production from neutral water
;
_journal_name_full Chem.Commun.
_journal_page_first 14153
_journal_paper_doi 10.1039/C4cc05511J
_journal_volume 50
_journal_year 2014
_chemical_formula_sum 'C43 H46 B2 F8 N8 Ni'
_chemical_formula_weight 907.21
_chemical_name_systematic
; 
 ? 
;
_space_group_IT_number 14
_symmetry_space_group_name_Hall '-P 2ybc'
_symmetry_space_group_name_H-M 'P 1 21/c 1'
_atom_sites_solution_hydrogens geom
_atom_sites_solution_primary direct
_atom_sites_solution_secondary difmap
_audit_creation_method SHELXL-97
_cell_angle_alpha 90.00
_cell_angle_beta 107.340(7)
_cell_angle_gamma 90.00
_cell_formula_units_Z 4
_cell_length_a 10.3663(12)
_cell_length_b 28.640(4)
_cell_length_c 16.685(2)
_cell_measurement_temperature 296(2)
_cell_volume 4728.5(10)
_computing_structure_refinement 'SHELXL-97 (Sheldrick, 1997)'
_computing_structure_solution 'SHELXS-97 (Sheldrick, 1990)'
_diffrn_ambient_temperature 296(2)
_diffrn_measured_fraction_theta_full 0.992
_diffrn_measured_fraction_theta_max 0.992
_diffrn_radiation_monochromator graphite
_diffrn_radiation_source 'fine-focus sealed tube'
_diffrn_radiation_type MoK\a
_diffrn_radiation_wavelength 0.71073
_diffrn_reflns_av_R_equivalents 0.0984
_diffrn_reflns_av_sigmaI/netI 0.1240
_diffrn_reflns_limit_h_max 13
_diffrn_reflns_limit_h_min -13
_diffrn_reflns_limit_k_max 37
_diffrn_reflns_limit_k_min -32
_diffrn_reflns_limit_l_max 21
_diffrn_reflns_limit_l_min -21
_diffrn_reflns_number 30791
_diffrn_reflns_theta_full 27.68
_diffrn_reflns_theta_max 27.68
_diffrn_reflns_theta_min 1.91
_exptl_absorpt_coefficient_mu 0.480
_exptl_crystal_density_diffrn 1.274
_exptl_crystal_density_method 'not measured'
_exptl_crystal_F_000 1880
_refine_diff_density_max 0.831
_refine_diff_density_min -0.715
_refine_diff_density_rms 0.120
_refine_ls_extinction_method none
_refine_ls_goodness_of_fit_ref 1.119
_refine_ls_hydrogen_treatment mixed
_refine_ls_matrix_type full
_refine_ls_number_parameters 534
_refine_ls_number_reflns 10980
_refine_ls_number_restraints 0
_refine_ls_restrained_S_all 1.119
_refine_ls_R_factor_all 0.1911
_refine_ls_R_factor_gt 0.1197
_refine_ls_shift/su_max 0.003
_refine_ls_shift/su_mean 0.000
_refine_ls_structure_factor_coef Fsqd
_refine_ls_weighting_details 'calc w=1/[\s^2^(Fo^2^)+(0.2000P)^2^+0.0000P] where P=(Fo^2^+2Fc^2^)/3'
_refine_ls_weighting_scheme calc
_refine_ls_wR_factor_gt 0.3284
_refine_ls_wR_factor_ref 0.3766
_reflns_number_gt 5387
_reflns_number_total 10980
_reflns_threshold_expression >2sigma(I)
_cod_data_source_file c4cc05511j2.cif
_cod_data_source_block ok3
_cod_database_code 7115936

loop_
_symmetry_equiv_pos_as_xyz
'x, y, z'
'-x, y+1/2, -z+1/2'
'-x, -y, -z'
'x, -y-1/2, z-1/2'

loop_
_atom_site_label
_atom_site_type_symbol
_atom_site_fract_x
_atom_site_fract_y
_atom_site_fract_z
_atom_site_U_iso_or_equiv
_atom_site_adp_type
_atom_site_occupancy
_atom_site_symmetry_multiplicity
_atom_site_calc_flag
_atom_site_refinement_flags
Ni1 Ni 0.16772(8) 0.11877(3) 0.85573(5) 0.0466(3) Uani 1 1 d .
N3 N -0.0203(5) 0.1095(2) 0.7691(3) 0.0556(13) Uani 1 1 d .
N2 N 0.0650(5) 0.18461(17) 0.8686(3) 0.0488(11) Uani 1 1 d .
N1 N 0.3443(5) 0.15442(17) 0.9278(3) 0.0474(11) Uani 1 1 d .
C17 C 0.4309(6) 0.1245(2) 0.9956(4) 0.0506(14) Uani 1 1 d .
H17A H 0.4652 0.0990 0.9696 0.061 Uiso 1 1 calc R
H17B H 0.3743 0.1109 1.0266 0.061 Uiso 1 1 calc R
N6 N 0.2649(5) 0.12836(18) 0.7529(3) 0.0501(12) Uani 1 1 d .
C16 C 0.2484(7) 0.0830(2) 0.7089(4) 0.0584(16) Uani 1 1 d .
H16A H 0.3127 0.0808 0.6771 0.070 Uiso 1 1 calc R
H16B H 0.1582 0.0809 0.6699 0.070 Uiso 1 1 calc R
C15 C 0.4088(6) 0.1351(2) 0.8013(4) 0.0542(15) Uani 1 1 d .
H15A H 0.4591 0.1456 0.7640 0.065 Uiso 1 1 calc R
H15B H 0.4472 0.1057 0.8261 0.065 Uiso 1 1 calc R
C14 C 0.5495(6) 0.1481(2) 1.0578(4) 0.0536(15) Uani 1 1 d .
C13 C 0.2830(6) 0.1696(2) 0.6186(4) 0.0533(15) Uani 1 1 d .
C12 C 0.2172(6) 0.1666(2) 0.6894(3) 0.0513(14) Uani 1 1 d .
H12A H 0.1506 0.1876 0.6928 0.062 Uiso 1 1 calc R
N5 N 0.1136(5) 0.09168(19) 0.9589(4) 0.0595(14) Uani 1 1 d .
C10 C 0.0789(7) 0.0799(2) 1.0118(5) 0.0640(18) Uani 1 1 d .
N4 N 0.2466(5) 0.05182(17) 0.8443(3) 0.0551(13) Uani 1 1 d .
C9 C -0.0915(6) 0.1492(2) 0.7439(4) 0.0547(15) Uani 1 1 d .
C8 C -0.2351(7) 0.2271(3) 0.8874(4) 0.0615(17) Uani 1 1 d .
H8A H -0.2739 0.2037 0.8492 0.074 Uiso 1 1 calc R
C7 C -0.0190(6) 0.1811(2) 0.9291(4) 0.0540(15) Uani 1 1 d .
H7A H 0.0412 0.1741 0.9845 0.065 Uiso 1 1 calc R
H7B H -0.0805 0.1550 0.9121 0.065 Uiso 1 1 calc R
C6 C 0.2941(7) 0.1965(2) 0.9634(4) 0.0538(15) Uani 1 1 d .
H6A H 0.3668 0.2190 0.9819 0.065 Uiso 1 1 calc R
H6B H 0.2668 0.1872 1.0119 0.065 Uiso 1 1 calc R
C5 C 0.1751(6) 0.2192(2) 0.8990(4) 0.0565(15) Uani 1 1 d .
H5A H 0.1428 0.2455 0.9243 0.068 Uiso 1 1 calc R
H5B H 0.2035 0.2307 0.8522 0.068 Uiso 1 1 calc R
C4 C -0.0213(6) 0.1939(2) 0.7836(4) 0.0559(15) Uani 1 1 d .
H4A H 0.0329 0.2061 0.7500 0.067 Uiso 1 1 calc R
H4B H -0.0884 0.2171 0.7852 0.067 Uiso 1 1 calc R
C3 C -0.1007(7) 0.2239(2) 0.9358(4) 0.0562(15) Uani 1 1 d .
C2 C 0.3941(7) 0.1977(2) 0.6270(4) 0.0628(17) Uani 1 1 d .
H2A H 0.4301 0.2150 0.6757 0.075 Uiso 1 1 calc R
C1 C 0.4206(6) 0.1706(2) 0.8691(4) 0.0518(14) Uani 1 1 d .
H1A H 0.5150 0.1751 0.9001 0.062 Uiso 1 1 calc R
H1B H 0.3843 0.2002 0.8442 0.062 Uiso 1 1 calc R
C31 C 0.2709(7) 0.0431(2) 0.7710(4) 0.0604(16) Uani 1 1 d .
C30 C -0.3111(8) 0.2654(3) 0.8967(5) 0.071(2) Uani 1 1 d .
H30A H -0.4014 0.2671 0.8648 0.085 Uiso 1 1 calc R
C29 C -0.0465(8) 0.2588(3) 0.9926(5) 0.073(2) Uani 1 1 d .
H29A H 0.0431 0.2567 1.0256 0.087 Uiso 1 1 calc R
C28 C 0.2726(7) 0.0175(2) 0.9012(4) 0.0599(16) Uani 1 1 d .
H28A H 0.2612 0.0233 0.9535 0.072 Uiso 1 1 calc R
C27 C 0.6728(7) 0.1502(2) 1.0440(4) 0.0631(17) Uani 1 1 d .
H27A H 0.6826 0.1363 0.9957 0.076 Uiso 1 1 calc R
C26 C 0.2311(8) 0.1457(3) 0.5447(4) 0.076(2) Uani 1 1 d .
H26A H 0.1549 0.1271 0.5378 0.092 Uiso 1 1 calc R
C25 C 0.3144(8) 0.0000(3) 0.7527(5) 0.076(2) Uani 1 1 d .
H25A H 0.3285 -0.0051 0.7009 0.091 Uiso 1 1 calc R
F3 F 0.3242(7) 0.2893(3) 0.7588(4) 0.142(3) Uani 1 1 d .
C24 C 0.3365(9) -0.0350(3) 0.8099(6) 0.081(2) Uani 1 1 d .
H24A H 0.3651 -0.0642 0.7977 0.097 Uiso 1 1 calc R
C23 C -0.2151(8) 0.1496(3) 0.6853(5) 0.080(2) Uani 1 1 d .
H23A H -0.2629 0.1774 0.6708 0.096 Uiso 1 1 calc R
C22 C 0.4525(8) 0.1999(3) 0.5607(5) 0.077(2) Uani 1 1 d .
H22A H 0.5276 0.2188 0.5662 0.092 Uiso 1 1 calc R
B1 B 0.2062(11) 0.3098(3) 0.7170(6) 0.075(2) Uani 1 1 d .
C21 C 0.3163(9) -0.0266(3) 0.8853(6) 0.081(2) Uani 1 1 d .
H21A H 0.3313 -0.0499 0.9258 0.098 Uiso 1 1 calc R
C20 C -0.0762(8) 0.0697(3) 0.7346(5) 0.072(2) Uani 1 1 d .
H20A H -0.0296 0.0420 0.7521 0.086 Uiso 1 1 calc R
C19 C -0.1238(9) 0.2971(3) 1.0013(6) 0.085(2) Uani 1 1 d .
H19A H -0.0860 0.3203 1.0403 0.102 Uiso 1 1 calc R
C18 C 0.2898(10) 0.1486(4) 0.4797(5) 0.089(3) Uani 1 1 d .
H18A H 0.2518 0.1323 0.4300 0.107 Uiso 1 1 calc R
C50 C 0.4005(10) 0.1746(3) 0.4883(5) 0.082(2) Uani 1 1 d .
H50A H 0.4416 0.1756 0.4458 0.098 Uiso 1 1 calc R
C41 C -0.2568(9) 0.3008(3) 0.9519(6) 0.081(2) Uani 1 1 d .
H41A H -0.3084 0.3267 0.9559 0.097 Uiso 1 1 calc R
C49 C 0.5350(9) 0.1675(4) 1.1276(5) 0.093(3) Uani 1 1 d .
H49A H 0.4515 0.1662 1.1376 0.112 Uiso 1 1 calc R
C48 C 0.7836(10) 0.1719(4) 1.0980(6) 0.095(3) Uani 1 1 d .
H48A H 0.8659 0.1726 1.0865 0.114 Uiso 1 1 calc R
F2 F 0.1075(9) 0.2776(3) 0.6980(7) 0.207(5) Uani 1 1 d .
C47 C -0.2001(9) 0.0676(4) 0.6740(6) 0.096(3) Uani 1 1 d .
H47A H -0.2367 0.0393 0.6510 0.115 Uiso 1 1 calc R
C46 C -0.2674(9) 0.1088(4) 0.6486(6) 0.098(3) Uani 1 1 d .
H46A H -0.3493 0.1088 0.6060 0.118 Uiso 1 1 calc R
F1 F 0.1619(15) 0.3371(4) 0.7638(6) 0.246(6) Uani 1 1 d .
C44 C 0.7697(14) 0.1926(4) 1.1693(8) 0.125(5) Uani 1 1 d .
H44A H 0.8423 0.2081 1.2061 0.150 Uiso 1 1 calc R
C43 C 0.6449(16) 0.1900(5) 1.1864(7) 0.151(6) Uani 1 1 d .
H43A H 0.6347 0.2028 1.2354 0.182 Uiso 1 1 calc R
F5 F 0.3979(7) -0.0452(3) 1.0869(4) 0.127(2) Uani 1 1 d .
F4 F 0.2031(9) 0.3290(3) 0.6445(5) 0.167(3) Uani 1 1 d .
F6 F 0.1962(10) -0.0259(4) 1.1030(11) 0.291(8) Uani 1 1 d .
F7 F 0.2662(9) -0.0946(3) 1.1317(6) 0.164(3) Uani 1 1 d .
F8 F 0.3718(9) -0.0385(3) 1.2098(5) 0.174(4) Uani 1 1 d .
B2 B 0.3007(13) -0.0468(5) 1.1290(8) 0.099(3) Uani 1 1 d .
C45 C 0.0292(11) 0.0664(3) 1.0826(6) 0.101(3) Uani 1 1 d .
C202 C 0.437(2) -0.0823(8) 0.6244(15) 0.226(9) Uiso 1 1 d .
C203 C 0.594(3) -0.0685(9) 0.6928(16) 0.250(10) Uiso 1 1 d .
C201 C -0.009(2) 0.0769(8) 0.3230(12) 0.179(7) Uiso 1 1 d .
C200 C -0.0756(19) 0.1212(6) 0.3347(11) 0.165(6) Uiso 1 1 d .
N7 N 0.053(3) 0.0451(9) 0.3190(15) 0.268(10) Uiso 1 1 d .
C205 C 0.0000 0.0000 0.5000 0.79(10) Uiso 1 2 d S
N9 N 0.061(7) -0.061(2) 0.474(5) 0.66(4) Uiso 1 1 d .
C204 C -0.236(8) -0.011(2) 0.438(5) 0.60(4) Uiso 1 1 d .

loop_
_atom_site_aniso_label
_atom_site_aniso_U_11
_atom_site_aniso_U_22
_atom_site_aniso_U_33
_atom_site_aniso_U_23
_atom_site_aniso_U_13
_atom_site_aniso_U_12
Ni1 0.0471(5) 0.0432(5) 0.0505(5) 0.0049(3) 0.0162(3) 0.0007(3)
N3 0.049(3) 0.064(4) 0.054(3) 0.005(2) 0.016(2) -0.010(3)
N2 0.048(3) 0.046(3) 0.056(3) 0.005(2) 0.020(2) 0.002(2)
N1 0.049(3) 0.044(3) 0.052(3) 0.007(2) 0.019(2) -0.001(2)
C17 0.053(3) 0.045(3) 0.054(3) 0.008(3) 0.015(3) 0.001(3)
N6 0.050(3) 0.051(3) 0.050(3) 0.008(2) 0.016(2) 0.004(2)
C16 0.066(4) 0.047(4) 0.059(4) 0.002(3) 0.014(3) -0.003(3)
C15 0.052(3) 0.061(4) 0.052(3) 0.007(3) 0.018(3) 0.007(3)
C14 0.051(3) 0.057(4) 0.049(3) 0.004(3) 0.009(3) 0.007(3)
C13 0.052(3) 0.060(4) 0.052(3) 0.009(3) 0.022(3) 0.012(3)
C12 0.060(4) 0.051(4) 0.047(3) 0.012(3) 0.023(3) 0.008(3)
N5 0.061(3) 0.050(3) 0.077(4) 0.015(3) 0.035(3) 0.006(3)
C10 0.061(4) 0.053(4) 0.089(5) 0.017(4) 0.038(4) 0.010(3)
N4 0.061(3) 0.040(3) 0.065(3) 0.005(2) 0.019(3) 0.009(2)
C9 0.048(3) 0.063(4) 0.055(3) 0.004(3) 0.018(3) 0.008(3)
C8 0.051(4) 0.077(5) 0.064(4) 0.003(3) 0.029(3) 0.005(3)
C7 0.055(4) 0.057(4) 0.053(3) 0.010(3) 0.021(3) 0.010(3)
C6 0.056(4) 0.050(4) 0.053(3) -0.003(3) 0.013(3) -0.004(3)
C5 0.059(4) 0.042(3) 0.072(4) 0.001(3) 0.025(3) -0.006(3)
C4 0.055(4) 0.059(4) 0.059(3) 0.012(3) 0.026(3) 0.011(3)
C3 0.058(4) 0.062(4) 0.053(3) 0.002(3) 0.025(3) 0.003(3)
C2 0.069(4) 0.059(4) 0.057(4) 0.015(3) 0.014(3) 0.000(3)
C1 0.047(3) 0.052(4) 0.057(3) 0.009(3) 0.015(3) -0.003(3)
C31 0.062(4) 0.057(4) 0.064(4) -0.001(3) 0.020(3) 0.000(3)
C30 0.059(4) 0.082(6) 0.080(5) 0.013(4) 0.034(4) 0.011(4)
C29 0.063(4) 0.086(6) 0.070(4) -0.013(4) 0.022(4) 0.004(4)
C28 0.061(4) 0.049(4) 0.071(4) 0.005(3) 0.022(3) 0.000(3)
C27 0.057(4) 0.063(4) 0.063(4) 0.007(3) 0.009(3) -0.004(3)
C26 0.075(5) 0.102(6) 0.056(4) -0.001(4) 0.025(3) -0.015(4)
C25 0.087(5) 0.064(5) 0.087(5) -0.004(4) 0.041(4) 0.007(4)
F3 0.099(4) 0.194(7) 0.122(5) 0.026(5) 0.014(4) 0.019(4)
C24 0.100(6) 0.044(4) 0.105(6) 0.004(4) 0.039(5) 0.011(4)
C23 0.065(5) 0.096(7) 0.069(4) 0.004(4) 0.007(4) 0.007(4)
C22 0.064(4) 0.086(6) 0.087(5) 0.034(5) 0.033(4) 0.011(4)
B1 0.104(7) 0.064(5) 0.065(5) 0.001(4) 0.039(5) -0.004(5)
C21 0.095(6) 0.044(4) 0.109(6) 0.020(4) 0.037(5) 0.009(4)
C20 0.063(4) 0.073(5) 0.076(5) 0.005(4) 0.016(4) -0.005(4)
C19 0.090(6) 0.079(6) 0.100(6) -0.032(5) 0.051(5) -0.005(5)
C18 0.102(7) 0.118(8) 0.058(4) 0.002(4) 0.038(4) 0.002(6)
C50 0.094(6) 0.092(6) 0.076(5) 0.018(5) 0.051(5) 0.019(5)
C41 0.086(6) 0.070(5) 0.105(6) 0.005(5) 0.055(5) 0.018(4)
C49 0.082(6) 0.126(8) 0.062(4) -0.022(5) 0.006(4) 0.025(5)
C48 0.074(6) 0.094(7) 0.103(7) 0.013(6) 0.003(5) -0.009(5)
F2 0.139(6) 0.124(6) 0.314(13) 0.083(7) 0.000(7) -0.027(5)
C47 0.075(6) 0.086(7) 0.114(7) -0.011(5) 0.010(5) -0.020(5)
C46 0.062(5) 0.118(8) 0.094(6) -0.005(6) -0.008(5) 0.004(5)
F1 0.344(16) 0.259(13) 0.143(7) -0.041(7) 0.086(9) 0.125(11)
C44 0.113(9) 0.091(8) 0.133(10) -0.030(7) -0.020(8) 0.008(7)
C43 0.161(13) 0.173(13) 0.078(6) -0.063(7) -0.028(7) 0.070(10)
F5 0.126(5) 0.152(6) 0.116(4) 0.002(4) 0.055(4) -0.003(4)
F4 0.173(7) 0.221(9) 0.116(5) 0.064(5) 0.057(5) 0.003(6)
F6 0.150(8) 0.185(10) 0.54(3) 0.053(12) 0.106(12) 0.106(8)
F7 0.172(7) 0.132(6) 0.206(8) -0.029(6) 0.086(6) -0.038(6)
F8 0.198(8) 0.221(9) 0.121(5) -0.060(5) 0.076(5) -0.077(7)
B2 0.091(8) 0.113(10) 0.096(8) -0.008(7) 0.033(6) 0.015(7)
C45 0.139(8) 0.090(6) 0.110(7) 0.038(5) 0.089(6) 0.026(6)

loop_
_atom_type_symbol
_atom_type_description
_atom_type_scat_dispersion_real
_atom_type_scat_dispersion_imag
_atom_type_scat_source
C C 0.0033 0.0016 'International Tables Vol C Tables 4.2.6.8 and 6.1.1.4'
H H 0.0000 0.0000 'International Tables Vol C Tables 4.2.6.8 and 6.1.1.4'
B B 0.0013 0.0007 'International Tables Vol C Tables 4.2.6.8 and 6.1.1.4'
N N 0.0061 0.0033 'International Tables Vol C Tables 4.2.6.8 and 6.1.1.4'
F F 0.0171 0.0103 'International Tables Vol C Tables 4.2.6.8 and 6.1.1.4'
Ni Ni 0.3393 1.1124 'International Tables Vol C Tables 4.2.6.8 and 6.1.1.4'

loop_
_geom_angle_atom_site_label_1
_geom_angle_atom_site_label_2
_geom_angle_atom_site_label_3
_geom_angle
_geom_angle_site_symmetry_1
_geom_angle_site_symmetry_3
N3 Ni1 N5 95.6(2) . .
N3 Ni1 N4 97.5(2) . .
N5 Ni1 N4 86.8(2) . .
N3 Ni1 N1 158.3(2) . .
N5 Ni1 N1 96.2(2) . .
N4 Ni1 N1 101.3(2) . .
N3 Ni1 N2 78.2(2) . .
N5 Ni1 N2 89.0(2) . .
N4 Ni1 N2 173.6(2) . .
N1 Ni1 N2 83.91(18) . .
N3 Ni1 N6 91.47(19) . .
N5 Ni1 N6 162.7(2) . .
N4 Ni1 N6 76.7(2) . .
N1 Ni1 N6 82.36(18) . .
N2 Ni1 N6 107.96(18) . .
C20 N3 C9 117.3(6) . .
C20 N3 Ni1 127.7(5) . .
C9 N3 Ni1 115.0(4) . .
C4 N2 C5 113.5(5) . .
C4 N2 C7 110.5(5) . .
C5 N2 C7 110.6(5) . .
C4 N2 Ni1 103.6(4) . .
C5 N2 Ni1 105.1(4) . .
C7 N2 Ni1 113.4(3) . .
C17 N1 C1 111.0(5) . .
C17 N1 C6 111.2(4) . .
C1 N1 C6 108.8(5) . .
C17 N1 Ni1 112.0(4) . .
C1 N1 Ni1 108.1(3) . .
C6 N1 Ni1 105.5(3) . .
N1 C17 C14 116.5(5) . .
C16 N6 C15 109.5(5) . .
C16 N6 C12 109.1(5) . .
C15 N6 C12 110.8(5) . .
C16 N6 Ni1 105.1(4) . .
C15 N6 Ni1 101.9(3) . .
C12 N6 Ni1 119.9(4) . .
N6 C16 C31 110.7(5) . .
N6 C15 C1 110.0(5) . .
C49 C14 C27 118.8(7) . .
C49 C14 C17 120.2(7) . .
C27 C14 C17 121.0(6) . .
C26 C13 C2 118.4(6) . .
C26 C13 C12 121.3(6) . .
C2 C13 C12 120.3(6) . .
N6 C12 C13 117.1(5) . .
C10 N5 Ni1 175.1(6) . .
N5 C10 C45 177.2(8) . .
C28 N4 C31 117.2(6) . .
C28 N4 Ni1 127.2(5) . .
C31 N4 Ni1 115.6(4) . .
N3 C9 C23 122.7(7) . .
N3 C9 C4 115.1(5) . .
C23 C9 C4 122.1(7) . .
C30 C8 C3 119.5(7) . .
N2 C7 C3 116.1(5) . .
N1 C6 C5 111.6(5) . .
N2 C5 C6 109.6(5) . .
N2 C4 C9 110.3(5) . .
C29 C3 C8 119.0(7) . .
C29 C3 C7 121.1(6) . .
C8 C3 C7 119.9(6) . .
C13 C2 C22 119.2(7) . .
N1 C1 C15 110.0(5) . .
N4 C31 C25 122.0(7) . .
N4 C31 C16 116.8(6) . .
C25 C31 C16 121.2(7) . .
C8 C30 C41 121.8(7) . .
C19 C29 C3 121.0(7) . .
N4 C28 C21 122.7(7) . .
C14 C27 C48 123.3(8) . .
C13 C26 C18 121.6(8) . .
C24 C25 C31 120.3(8) . .
C25 C24 C21 118.8(7) . .
C9 C23 C46 118.8(8) . .
C50 C22 C2 121.2(8) . .
F1 B1 F4 112.8(10) . .
F1 B1 F2 100.2(11) . .
F4 B1 F2 105.1(9) . .
F1 B1 F3 112.6(9) . .
F4 B1 F3 115.3(9) . .
F2 B1 F3 109.5(8) . .
C24 C21 C28 119.1(7) . .
N3 C20 C47 123.0(8) . .
C41 C19 C29 119.9(8) . .
C50 C18 C26 120.5(8) . .
C18 C50 C22 119.2(7) . .
C19 C41 C30 118.8(7) . .
C14 C49 C43 121.1(10) . .
C27 C48 C44 118.6(10) . .
C46 C47 C20 117.8(9) . .
C23 C46 C47 120.2(8) . .
C43 C44 C48 119.5(10) . .
C44 C43 C49 118.8(10) . .
F6 B2 F8 116.0(14) . .
F6 B2 F5 120.9(14) . .
F8 B2 F5 103.7(10) . .
F6 B2 F7 106.5(12) . .
F8 B2 F7 101.9(11) . .
F5 B2 F7 105.9(10) . .
N7 C201 C200 173(3) . .
N9 C205 N9 179.998(12) . 3_556
N9 C205 C204 98(2) . .
N9 C205 C204 82(2) 3_556 .
N9 C205 C204 82(2) . 3_556
N9 C205 C204 98(2) 3_556 3_556
C204 C205 C204 179.999(3) . 3_556
C204 N9 C205 56(2) 3_556 .
N9 C204 C205 42.8(19) 3_556 .

loop_
_geom_bond_atom_site_label_1
_geom_bond_atom_site_label_2
_geom_bond_distance
_geom_bond_site_symmetry_2
Ni1 N3 2.068(5) .
Ni1 N5 2.111(6) .
Ni1 N4 2.115(5) .
Ni1 N1 2.127(5) .
Ni1 N2 2.207(5) .
Ni1 N6 2.250(5) .
N3 C20 1.330(9) .
N3 C9 1.352(8) .
N2 C4 1.457(8) .
N2 C5 1.483(8) .
N2 C7 1.521(8) .
N1 C17 1.489(7) .
N1 C1 1.503(7) .
N1 C6 1.504(8) .
C17 C14 1.511(9) .
N6 C16 1.476(8) .
N6 C15 1.483(8) .
N6 C12 1.503(7) .
C16 C31 1.513(9) .
C15 C1 1.497(9) .
C14 C49 1.339(10) .
C14 C27 1.366(9) .
C13 C26 1.373(10) .
C13 C2 1.378(10) .
C13 C12 1.532(8) .
N5 C10 1.100(8) .
C10 C45 1.475(10) .
N4 C28 1.335(8) .
N4 C31 1.345(9) .
C9 C23 1.361(10) .
C9 C4 1.522(10) .
C8 C30 1.386(10) .
C8 C3 1.390(9) .
C7 C3 1.511(9) .
C6 C5 1.519(9) .
C3 C29 1.377(10) .
C2 C22 1.412(10) .
C31 C25 1.381(10) .
C30 C41 1.372(11) .
C29 C19 1.393(11) .
C28 C21 1.394(10) .
C27 C48 1.379(11) .
C26 C18 1.396(11) .
C25 C24 1.354(11) .
F3 B1 1.349(12) .
C24 C21 1.358(12) .
C23 C46 1.354(13) .
C22 C50 1.374(12) .
B1 F1 1.284(12) .
B1 F4 1.320(11) .
B1 F2 1.343(12) .
C20 C47 1.379(11) .
C19 C41 1.384(12) .
C18 C50 1.340(12) .
C49 C43 1.418(16) .
C48 C44 1.374(16) .
C47 C46 1.373(14) .
C44 C43 1.41(2) .
F5 B2 1.391(14) .
F6 B2 1.200(14) .
F7 B2 1.418(16) .
F8 B2 1.350(14) .
C202 C203 1.74(3) .
C201 N7 1.13(3) .
C201 C200 1.48(2) .
C205 N9 1.96(7) .
C205 N9 1.96(7) 3_556
C205 C204 2.38(8) .
C205 C204 2.38(8) 3_556
N9 C204 2.85(9) 3_556
C204 N9 2.85(9) 3_556
